data_4519424
loop_
_publ_author_name
'Scholz, Tanja'
'Schneider, Christian'
'Terban, Maxwell W.'
'Deng, Zeyu'
'Eger, Roland'
'Etter, Martin'
'Dinnebier, Robert E.'
'Canepa, Pieremanuele'
'Lotsch, Bettina V.'

_publ_section_title
;
 Superionic Conduction in the Plastic Crystal Polymorph of Na4P2S6
;
_journal_name_full 'ACS Energy Letters'
_journal_page_first 1403
_journal_page_last 1411
_journal_paper_doi 10.1021/acsenergylett.1c02815
_journal_year 2022
_chemical_formula_moiety '4Na, 1(P2 S6)'
_chemical_formula_sum 'Na4 P2 S6'
_chemical_formula_weight 346.2965
_chemical_name_common gamma-Na4P2S6
_space_group_IT_number 229
_space_group_name_Hall '-I 4 2 3'
_space_group_name_H-M_alt 'I m -3 m'
_symmetry_cell_setting cubic
_symmetry_Int_Tables_number 229
_symmetry_space_group_name_Hall '-I 4 2 3'
_symmetry_space_group_name_H-M 'I m -3 m'
_audit_creation_method TOPAS
_cell_angle_alpha 90
_cell_angle_beta 90
_cell_angle_gamma 90
_cell_formula_units_Z 2
_cell_length_a 8.4851(5)
_cell_length_b 8.4851(5)
_cell_length_c 8.4851(5)
_cell_measurement_temperature 650
_cell_volume 610.90(6)
_exptl_crystal_density_diffrn 1.8826
_exptl_crystal_description 'microcrystalline powder'
_cod_data_source_file nz1c02815_si_004.cif
_cod_data_source_block gamma-Na4P2S6
_cod_original_cell_volume 610.91(10)
_cod_original_sg_symbol_H-M Im-3m
_cod_database_code 4519424

loop_
_symmetry_equiv_pos_as_xyz
'x, y, z '
'-x, -y, z '
'-x, -z, -y '
'-x, -z, y '
'-x, z, -y '
'-x, z, y '
'-x, y, -z '
'-x, y, z '
'-y, -x, -z '
'-y, -x, z '
'-y, -z, -x '
'-y, -z, x '
'-y, z, -x '
'-y, z, x '
'-y, x, -z '
'-y, x, z '
'-z, -x, -y '
'-z, -x, y '
'-z, -y, -x '
'-z, -y, x '
'-z, y, -x '
'-z, y, x '
'-z, x, -y '
'-z, x, y '
'z, -x, -y '
'z, -x, y '
'z, -y, -x '
'z, -y, x '
'z, y, -x '
'z, y, x '
'z, x, -y '
'z, x, y '
'y, -x, -z '
'y, -x, z '
'y, -z, -x '
'y, -z, x '
'y, z, -x '
'y, z, x '
'y, x, -z '
'y, x, z '
'x, -y, -z '
'x, -y, z '
'x, -z, -y '
'x, -z, y '
'x, z, -y '
'x, z, y '
'x, y, -z '
'-x, -y, -z '
'x+1/2, y+1/2, z+1/2 '
'-x+1/2, -y+1/2, z+1/2 '
'-x+1/2, -z+1/2, -y+1/2 '
'-x+1/2, -z+1/2, y+1/2 '
'-x+1/2, z+1/2, -y+1/2 '
'-x+1/2, z+1/2, y+1/2 '
'-x+1/2, y+1/2, -z+1/2 '
'-x+1/2, y+1/2, z+1/2 '
'-y+1/2, -x+1/2, -z+1/2 '
'-y+1/2, -x+1/2, z+1/2 '
'-y+1/2, -z+1/2, -x+1/2 '
'-y+1/2, -z+1/2, x+1/2 '
'-y+1/2, z+1/2, -x+1/2 '
'-y+1/2, z+1/2, x+1/2 '
'-y+1/2, x+1/2, -z+1/2 '
'-y+1/2, x+1/2, z+1/2 '
'-z+1/2, -x+1/2, -y+1/2 '
'-z+1/2, -x+1/2, y+1/2 '
'-z+1/2, -y+1/2, -x+1/2 '
'-z+1/2, -y+1/2, x+1/2 '
'-z+1/2, y+1/2, -x+1/2 '
'-z+1/2, y+1/2, x+1/2 '
'-z+1/2, x+1/2, -y+1/2 '
'-z+1/2, x+1/2, y+1/2 '
'z+1/2, -x+1/2, -y+1/2 '
'z+1/2, -x+1/2, y+1/2 '
'z+1/2, -y+1/2, -x+1/2 '
'z+1/2, -y+1/2, x+1/2 '
'z+1/2, y+1/2, -x+1/2 '
'z+1/2, y+1/2, x+1/2 '
'z+1/2, x+1/2, -y+1/2 '
'z+1/2, x+1/2, y+1/2 '
'y+1/2, -x+1/2, -z+1/2 '
'y+1/2, -x+1/2, z+1/2 '
'y+1/2, -z+1/2, -x+1/2 '
'y+1/2, -z+1/2, x+1/2 '
'y+1/2, z+1/2, -x+1/2 '
'y+1/2, z+1/2, x+1/2 '
'y+1/2, x+1/2, -z+1/2 '
'y+1/2, x+1/2, z+1/2 '
'x+1/2, -y+1/2, -z+1/2 '
'x+1/2, -y+1/2, z+1/2 '
'x+1/2, -z+1/2, -y+1/2 '
'x+1/2, -z+1/2, y+1/2 '
'x+1/2, z+1/2, -y+1/2 '
'x+1/2, z+1/2, y+1/2 '
'x+1/2, y+1/2, -z+1/2 '
'-x+1/2, -y+1/2, -z+1/2 '

loop_
_atom_site_label
_atom_site_type_symbol
_atom_site_symmetry_multiplicity
_atom_site_fract_x
_atom_site_fract_y
_atom_site_fract_z
_atom_site_occupancy
_atom_site_B_iso_or_equiv
P12 P 96 -0.090(6) 0.057(5) -0.079(5) 0.02083333 11.5(4)
S11 S 96 -0.099(11) 0.287(4) -0.016(16) 0.02083333 11.5(4)
P11 P 96 0.090(6) -0.057(5) 0.079(5) 0.02083333 11.5(4)
S12 S 96 -0.011(16) 0.026(16) -0.3024(15) 0.02083333 11.5(4)
S13 S 96 -0.2956(17) -0.058(11) -0.038(15) 0.02083333 11.5(4)
S14 S 96 0.011(16) -0.026(16) 0.3024(15) 0.02083333 11.5(4)
S15 S 96 0.099(11) -0.287(4) 0.016(16) 0.02083333 11.5(4)
S16 S 96 0.2956(17) 0.058(11) 0.038(15) 0.02083333 11.5(4)
Na01 Na 96 0.729(4) 0.271(4) 0.151(4) 0.04166667 6.4(1.8)
Na02 Na 96 0.731(6) 0.455(6) 0.140(2) 0.04166667 6.4(1.8)
